data_1519267
loop_
_publ_author_name
'Gelbrich, Thomas'
'Watson, Faye'
'Hursthouse, Michael B.'
'Kilburn, Jeremy D.'

_publ_section_title
;
 4-Methylene-1-(2-methylene-cyclopropyl)-octahydro-isochromen-4a-ol
;
_journal_name_full 'Crystal Structure Report Archive'
_journal_page_first 403
_journal_year 2000
_chemical_formula_sum 'C14 H20 O2'
_chemical_formula_weight 220.30
_space_group_IT_number 14
_symmetry_cell_setting monoclinic
_symmetry_space_group_name_Hall '-P 2ybc'
_symmetry_space_group_name_H-M 'P 1 21/c 1'
_atom_sites_solution_hydrogens geom
_atom_sites_solution_primary direct
_atom_sites_solution_secondary difmap
_cell_angle_alpha 90.00
_cell_angle_beta 92.982(9)
_cell_angle_gamma 90.00
_cell_formula_units_Z 8
_cell_length_a 11.7383(3)
_cell_length_b 10.1001(2)
_cell_length_c 21.5543(7)
_cell_measurement_reflns_used 12032
_cell_measurement_temperature 293(2)
_cell_measurement_theta_max 27.10
_cell_measurement_theta_min 2.91
_cell_volume 2551.97(12)
_computing_structure_refinement 'SHELXL-97 (Sheldrick, 1997)'
_diffrn_ambient_temperature 293(2)
_diffrn_detector_area_resol_mean 9.091
_diffrn_measured_fraction_theta_full 0.972
_diffrn_measured_fraction_theta_max 0.971
_diffrn_measurement_device_type 'Bruker-Nonius 95mm CCD camera on \k-goniostat'
_diffrn_measurement_method '\f & \w scans'
_diffrn_radiation_monochromator graphite
_diffrn_radiation_source 'Bruker-Nonius FR591 rotating anode'
_diffrn_radiation_type MoK\a
_diffrn_radiation_wavelength 0.71073
_diffrn_reflns_av_R_equivalents 0.0673
_diffrn_reflns_av_sigmaI/netI 0.0953
_diffrn_reflns_limit_h_max 13
_diffrn_reflns_limit_h_min -14
_diffrn_reflns_limit_k_max 12
_diffrn_reflns_limit_k_min -12
_diffrn_reflns_limit_l_max 25
_diffrn_reflns_limit_l_min -24
_diffrn_reflns_number 13700
_diffrn_reflns_theta_full 25.00
_diffrn_reflns_theta_max 25.09
_diffrn_reflns_theta_min 3.21
_exptl_absorpt_coefficient_mu 0.075
_exptl_absorpt_correction_T_max 0.9963
_exptl_absorpt_correction_T_min 0.9911
_exptl_absorpt_correction_type multi-scan
_exptl_absorpt_process_details 'SADABS V2.10 (Sheldrick, 2003)'
_exptl_crystal_colour colourless
_exptl_crystal_density_diffrn 1.147
_exptl_crystal_density_method 'not measured'
_exptl_crystal_description block
_exptl_crystal_F_000 960
_exptl_crystal_size_max 0.12
_exptl_crystal_size_mid 0.10
_exptl_crystal_size_min 0.05
_refine_diff_density_max 0.271
_refine_diff_density_min -0.139
_refine_diff_density_rms 0.035
_refine_ls_extinction_coef 0.0050(8)
_refine_ls_extinction_expression Fc^*^=kFc[1+0.001xFc^2^\l^3^/sin(2\q)]^-1/4^
_refine_ls_extinction_method SHELXL
_refine_ls_goodness_of_fit_ref 1.027
_refine_ls_hydrogen_treatment mixed
_refine_ls_matrix_type full
_refine_ls_number_parameters 327
_refine_ls_number_reflns 4402
_refine_ls_number_restraints 2
_refine_ls_restrained_S_all 1.027
_refine_ls_R_factor_all 0.1375
_refine_ls_R_factor_gt 0.0533
_refine_ls_shift/su_max 0.000
_refine_ls_shift/su_mean 0.000
_refine_ls_structure_factor_coef Fsqd
_refine_ls_weighting_details 'calc w=1/[\s^2^(Fo^2^)+(0.0315P)^2^+0.0000P] where P=(Fo^2^+2Fc^2^)/3'
_refine_ls_weighting_scheme calc
_refine_ls_wR_factor_gt 0.0946
_refine_ls_wR_factor_ref 0.1063
_reflns_number_gt 2154
_reflns_number_total 4402
_reflns_threshold_expression >2sigma(I)
_cod_data_source_file eCrystal-403.cif
_cod_data_source_block s92
_cod_depositor_comments
;
Citation :
Gelbrich, Thomas and Watson, Faye and Hursthouse, Michael B. and 
Kilburn, Jeremy D. (2000) 
University of Southampton, Crystal Structure Report Archive. 
(doi:10.5258/ecrystals/403)

More at:
http://ecrystals.chem.soton.ac.uk/403/
;
_cod_original_sg_symbol_H-M P21/c
_cod_database_code 1519267

loop_
_symmetry_equiv_pos_as_xyz
'x, y, z'
'-x, y+1/2, -z+1/2'
'-x, -y, -z'
'x, -y-1/2, z-1/2'

loop_
_atom_site_label
_atom_site_type_symbol
_atom_site_fract_x
_atom_site_fract_y
_atom_site_fract_z
_atom_site_U_iso_or_equiv
_atom_site_adp_type
_atom_site_occupancy
_atom_site_symmetry_multiplicity
_atom_site_calc_flag
_atom_site_refinement_flags
_atom_site_disorder_assembly
_atom_site_disorder_group
O1 O 0.55496(12) 0.39840(12) 0.14730(7) 0.0518(4) Uani 1 1 d . . .
O2 O 0.66550(14) 0.51400(13) 0.28812(8) 0.0616(5) Uani 1 1 d D . .
H1O H 0.6490(19) 0.5775(17) 0.3101(10) 0.074 Uiso 1 1 d D . .
C1 C 0.65117(17) 0.34255(17) 0.18273(10) 0.0441(6) Uani 1 1 d . . .
H1 H 0.6251 0.3130 0.2229 0.053 Uiso 1 1 calc R . .
C2 C 0.74363(17) 0.44644(17) 0.19457(10) 0.0451(6) Uani 1 1 d . . .
H2 H 0.8030 0.4061 0.2221 0.054 Uiso 1 1 calc R . .
C3 C 0.69608(19) 0.56508(18) 0.22939(11) 0.0472(6) Uani 1 1 d . . .
C4 C 0.58640(18) 0.61227(18) 0.19652(10) 0.0461(6) Uani 1 1 d . . .
C5 C 0.50383(18) 0.5034(2) 0.18052(12) 0.0589(7) Uani 1 1 d . . .
H5A H 0.4745 0.4684 0.2184 0.071 Uiso 1 1 calc R . .
H5B H 0.4400 0.5391 0.1554 0.071 Uiso 1 1 calc R . .
C6 C 0.5575(3) 0.7366(2) 0.18556(13) 0.0668(8) Uani 1 1 d . . .
H6A H 0.4848(19) 0.7545(19) 0.1656(11) 0.080 Uiso 1 1 d . . .
H6B H 0.6107(18) 0.808(2) 0.1971(11) 0.080 Uiso 1 1 d . . .
C7 C 0.80009(18) 0.4894(2) 0.13633(11) 0.0551(7) Uani 1 1 d . . .
H7A H 0.8336 0.4126 0.1173 0.066 Uiso 1 1 calc R . .
H7B H 0.7426 0.5251 0.1070 0.066 Uiso 1 1 calc R . .
C8 C 0.8918(2) 0.5926(2) 0.14908(13) 0.0739(8) Uani 1 1 d . . .
H8A H 0.9533 0.5545 0.1751 0.089 Uiso 1 1 calc R . .
H8B H 0.9228 0.6198 0.1102 0.089 Uiso 1 1 calc R . .
C9 C 0.8442(2) 0.7119(2) 0.18118(14) 0.0829(9) Uani 1 1 d . . .
H9A H 0.7891 0.7562 0.1532 0.099 Uiso 1 1 calc R . .
H9B H 0.9053 0.7737 0.1918 0.099 Uiso 1 1 calc R . .
C11 C 0.68889(18) 0.22421(18) 0.14799(11) 0.0540(7) Uani 1 1 d . . .
H11 H 0.7082 0.2404 0.1050 0.065 Uiso 1 1 calc R . .
C10 C 0.7871(2) 0.6706(2) 0.23977(12) 0.0674(8) Uani 1 1 d . . .
H10A H 0.8450 0.6377 0.2696 0.081 Uiso 1 1 calc R . .
H10B H 0.7527 0.7480 0.2577 0.081 Uiso 1 1 calc R . .
C12 C 0.7553(3) 0.1224(2) 0.18044(13) 0.0780(9) Uani 1 1 d . . .
C13 C 0.6405(3) 0.0878(2) 0.16084(15) 0.0736(9) Uani 1 1 d . . .
H13A H 0.582(2) 0.083(2) 0.1917(13) 0.088 Uiso 1 1 d . . .
H13B H 0.6248(19) 0.030(2) 0.1269(12) 0.088 Uiso 1 1 d . . .
C14 C 0.8515(4) 0.0929(3) 0.2094(2) 0.156(2) Uani 1 1 d . . .
H14A H 0.859(4) 0.026(4) 0.233(2) 0.188 Uiso 1 1 d . . .
H14B H 0.921(3) 0.163(3) 0.2077(18) 0.188 Uiso 1 1 d . . .
O1' O 0.66362(12) 0.95390(12) 0.01713(7) 0.0544(5) Uani 1 1 d . . .
O2' O 0.62521(13) 0.78620(13) -0.12389(7) 0.0514(5) Uani 1 1 d D . .
H2O H 0.5734(16) 0.7312(18) -0.1303(11) 0.076(9) Uiso 1 1 d D . .
C1' C 0.71476(17) 0.98584(18) -0.03925(11) 0.0447(6) Uani 1 1 d . . .
H1' H 0.6541 1.0063 -0.0708 0.054 Uiso 1 1 calc R . .
C2' C 0.78238(16) 0.86774(15) -0.06162(10) 0.0416(6) Uani 1 1 d . . .
H2' H 0.8126 0.8919 -0.1016 0.050 Uiso 1 1 calc R . .
C3' C 0.70322(17) 0.74840(16) -0.07285(10) 0.0404(6) Uani 1 1 d . . .
C4' C 0.63342(17) 0.72646(19) -0.01730(11) 0.0430(6) Uani 1 1 d . . .
C5' C 0.58230(18) 0.84986(19) 0.00800(11) 0.0565(7) Uani 1 1 d . . .
H5'1 H 0.5210 0.8798 -0.0205 0.068 Uiso 1 1 calc R . .
H5'2 H 0.5497 0.8296 0.0473 0.068 Uiso 1 1 calc R . .
C6' C 0.6107(2) 0.6101(2) 0.00682(13) 0.0591(7) Uani 1 1 d . . .
H6C H 0.5638(19) 0.6096(19) 0.0419(11) 0.071 Uiso 1 1 d . . .
H6D H 0.6376(17) 0.5292(19) -0.0104(10) 0.071 Uiso 1 1 d . . .
C7' C 0.88357(17) 0.83181(18) -0.01759(11) 0.0544(7) Uani 1 1 d . . .
H7'1 H 0.9344 0.9073 -0.0135 0.065 Uiso 1 1 calc R . .
H7'2 H 0.8561 0.8127 0.0231 0.065 Uiso 1 1 calc R . .
C8' C 0.94964(18) 0.71375(19) -0.03947(13) 0.0668(8) Uani 1 1 d . . .
H8'1 H 1.0109 0.6931 -0.0091 0.080 Uiso 1 1 calc R . .
H8'2 H 0.9834 0.7352 -0.0784 0.080 Uiso 1 1 calc R . .
C9' C 0.87284(18) 0.59460(18) -0.04858(12) 0.0624(7) Uani 1 1 d . . .
H9'1 H 0.8458 0.5668 -0.0088 0.075 Uiso 1 1 calc R . .
H9'2 H 0.9154 0.5219 -0.0655 0.075 Uiso 1 1 calc R . .
C10' C 0.77142(18) 0.62850(17) -0.09277(11) 0.0556(7) Uani 1 1 d . . .
H10C H 0.7210 0.5525 -0.0960 0.067 Uiso 1 1 calc R . .
H10D H 0.7989 0.6453 -0.1337 0.067 Uiso 1 1 calc R . .
C11' C 0.78544(18) 1.10812(17) -0.02762(12) 0.0538(7) Uani 1 1 d . . .
H11' H 0.8480 1.0999 0.0041 0.065 Uiso 1 1 calc R . .
C12' C 0.8056(3) 1.1958(2) -0.07808(17) 0.0727(8) Uani 1 1 d . . .
C13' C 0.7306(3) 1.2444(2) -0.03361(16) 0.0710(9) Uani 1 1 d . . .
H13C H 0.645(2) 1.2460(19) -0.0440(11) 0.085 Uiso 1 1 d . . .
H13D H 0.7620(18) 1.314(2) -0.0036(11) 0.085 Uiso 1 1 d . . .
C14' C 0.8521(3) 1.2115(3) -0.13038(18) 0.1397(15) Uani 1 1 d . . .
H14C H 0.8351 1.2860 -0.1545 0.168 Uiso 1 1 calc R . .
H14D H 0.9028 1.1484 -0.1440 0.168 Uiso 1 1 calc R . .

loop_
_atom_site_aniso_label
_atom_site_aniso_U_11
_atom_site_aniso_U_22
_atom_site_aniso_U_33
_atom_site_aniso_U_23
_atom_site_aniso_U_13
_atom_site_aniso_U_12
O1 0.0538(10) 0.0472(8) 0.0536(12) -0.0090(7) -0.0047(8) -0.0030(7)
O2 0.0906(13) 0.0531(10) 0.0411(12) -0.0060(8) 0.0049(9) 0.0036(9)
C1 0.0542(15) 0.0382(11) 0.0398(16) -0.0014(11) 0.0015(12) 0.0010(10)
C2 0.0502(15) 0.0426(12) 0.0420(17) -0.0042(11) -0.0026(12) 0.0010(10)
C3 0.0584(16) 0.0444(12) 0.0390(18) -0.0022(11) 0.0032(13) -0.0085(11)
C4 0.0605(16) 0.0385(13) 0.0396(16) -0.0046(11) 0.0067(12) -0.0012(11)
C5 0.0557(16) 0.0513(13) 0.069(2) -0.0094(12) -0.0005(14) 0.0037(12)
C6 0.082(2) 0.0531(16) 0.066(2) -0.0017(14) 0.0064(16) 0.0075(13)
C7 0.0551(16) 0.0559(13) 0.0549(19) -0.0101(12) 0.0102(13) -0.0032(11)
C8 0.0629(18) 0.0757(16) 0.085(2) -0.0126(15) 0.0180(15) -0.0194(13)
C9 0.080(2) 0.0656(17) 0.105(3) -0.0203(16) 0.0258(18) -0.0301(14)
C11 0.0746(18) 0.0434(13) 0.0450(17) -0.0082(11) 0.0112(13) -0.0038(11)
C10 0.0641(18) 0.0613(14) 0.077(2) -0.0193(14) 0.0039(15) -0.0139(12)
C12 0.100(2) 0.0556(15) 0.076(2) -0.0168(14) -0.0179(19) 0.0212(16)
C13 0.107(3) 0.0431(15) 0.071(2) -0.0080(13) 0.0063(19) -0.0035(15)
C14 0.163(4) 0.099(3) 0.198(5) -0.041(3) -0.084(4) 0.052(3)
O1' 0.0596(11) 0.0488(9) 0.0555(13) -0.0078(8) 0.0103(9) -0.0065(7)
O2' 0.0540(11) 0.0487(9) 0.0499(11) 0.0081(7) -0.0122(9) -0.0113(8)
C1' 0.0402(14) 0.0423(12) 0.0512(18) -0.0011(11) -0.0002(12) -0.0019(10)
C2' 0.0386(13) 0.0394(11) 0.0466(15) -0.0005(10) 0.0008(11) -0.0038(9)
C3' 0.0406(14) 0.0382(12) 0.0417(16) 0.0024(10) -0.0046(12) -0.0005(10)
C4' 0.0373(14) 0.0418(13) 0.0489(17) 0.0049(11) -0.0077(12) -0.0041(10)
C5' 0.0538(16) 0.0518(13) 0.0648(19) 0.0014(12) 0.0115(13) -0.0059(11)
C6' 0.0595(19) 0.0551(15) 0.062(2) 0.0092(15) -0.0012(14) -0.0066(12)
C7' 0.0448(15) 0.0458(12) 0.0712(19) -0.0062(12) -0.0094(13) -0.0013(10)
C8' 0.0474(16) 0.0592(14) 0.093(2) -0.0040(14) -0.0036(14) 0.0048(12)
C9' 0.0580(17) 0.0491(13) 0.079(2) -0.0097(12) -0.0030(15) 0.0120(11)
C10' 0.0608(16) 0.0461(12) 0.0592(18) -0.0063(12) -0.0026(13) 0.0003(11)
C11' 0.0512(15) 0.0356(12) 0.074(2) -0.0032(12) -0.0073(13) -0.0047(10)
C12' 0.079(2) 0.0666(17) 0.073(2) -0.0056(18) 0.0065(18) -0.0386(15)
C13' 0.068(2) 0.0420(14) 0.102(3) 0.0019(14) -0.002(2) -0.0057(13)
C14' 0.175(4) 0.145(3) 0.103(3) -0.022(2) 0.039(3) -0.099(3)

loop_
_atom_type_symbol
_atom_type_description
_atom_type_scat_dispersion_real
_atom_type_scat_dispersion_imag
_atom_type_scat_source
C C 0.0033 0.0016 'International Tables Vol C Tables 4.2.6.8 and 6.1.1.4'
H H 0.0000 0.0000 'International Tables Vol C Tables 4.2.6.8 and 6.1.1.4'
O O 0.0106 0.0060 'International Tables Vol C Tables 4.2.6.8 and 6.1.1.4'

loop_
_geom_angle_atom_site_label_1
_geom_angle_atom_site_label_2
_geom_angle_atom_site_label_3
_geom_angle
_geom_angle_site_symmetry_1
_geom_angle_site_symmetry_3
C5 O1 C1 111.22(15) . .
C3 O2 H1O 107.7(16) . .
O1 C1 C11 106.99(16) . .
O1 C1 C2 110.52(15) . .
C11 C1 C2 114.17(17) . .
O1 C1 H1 108.3 . .
C11 C1 H1 108.3 . .
C2 C1 H1 108.3 . .
C7 C2 C1 113.45(17) . .
C7 C2 C3 111.60(16) . .
C1 C2 C3 110.25(17) . .
C7 C2 H2 107.1 . .
C1 C2 H2 107.1 . .
C3 C2 H2 107.1 . .
O2 C3 C4 106.34(18) . .
O2 C3 C10 109.27(18) . .
C4 C3 C10 115.02(17) . .
O2 C3 C2 105.41(16) . .
C4 C3 C2 109.83(17) . .
C10 C3 C2 110.46(19) . .
C6 C4 C5 120.1(2) . .
C6 C4 C3 126.0(2) . .
C5 C4 C3 113.71(16) . .
O1 C5 C4 112.18(17) . .
O1 C5 H5A 109.2 . .
C4 C5 H5A 109.2 . .
O1 C5 H5B 109.2 . .
C4 C5 H5B 109.2 . .
H5A C5 H5B 107.9 . .
C4 C6 H6A 118.5(13) . .
C4 C6 H6B 120.2(13) . .
H6A C6 H6B 121.2(18) . .
C8 C7 C2 112.64(19) . .
C8 C7 H7A 109.1 . .
C2 C7 H7A 109.1 . .
C8 C7 H7B 109.1 . .
C2 C7 H7B 109.1 . .
H7A C7 H7B 107.8 . .
C9 C8 C7 110.8(2) . .
C9 C8 H8A 109.5 . .
C7 C8 H8A 109.5 . .
C9 C8 H8B 109.5 . .
C7 C8 H8B 109.5 . .
H8A C8 H8B 108.1 . .
C8 C9 C10 110.6(2) . .
C8 C9 H9A 109.5 . .
C10 C9 H9A 109.5 . .
C8 C9 H9B 109.5 . .
C10 C9 H9B 109.5 . .
H9A C9 H9B 108.1 . .
C12 C11 C1 119.6(2) . .
C12 C11 C13 57.71(16) . .
C1 C11 C13 120.8(2) . .
C12 C11 H11 115.5 . .
C1 C11 H11 115.5 . .
C13 C11 H11 115.5 . .
C3 C10 C9 114.1(2) . .
C3 C10 H10A 108.7 . .
C9 C10 H10A 108.7 . .
C3 C10 H10B 108.7 . .
C9 C10 H10B 108.7 . .
H10A C10 H10B 107.6 . .
C14 C12 C13 150.1(3) . .
C14 C12 C11 146.1(3) . .
C13 C12 C11 63.69(18) . .
C12 C13 C11 58.60(16) . .
C12 C13 H13A 119.6(16) . .
C11 C13 H13A 116.4(14) . .
C12 C13 H13B 121.3(15) . .
C11 C13 H13B 118.6(15) . .
H13A C13 H13B 112(2) . .
C12 C14 H14A 123(3) . .
C12 C14 H14B 118(2) . .
H14A C14 H14B 119(4) . .
C1' O1' C5' 111.03(16) . .
C3' O2' H2O 112.3(16) . .
O1' C1' C11' 107.36(18) . .
O1' C1' C2' 110.07(16) . .
C11' C1' C2' 113.83(17) . .
O1' C1' H1' 108.5 . .
C11' C1' H1' 108.5 . .
C2' C1' H1' 108.5 . .
C1' C2' C7' 112.99(16) . .
C1' C2' C3' 110.11(16) . .
C7' C2' C3' 110.92(15) . .
C1' C2' H2' 107.5 . .
C7' C2' H2' 107.5 . .
C3' C2' H2' 107.5 . .
O2' C3' C4' 107.18(16) . .
O2' C3' C10' 108.45(17) . .
C4' C3' C10' 115.04(16) . .
O2' C3' C2' 105.49(15) . .
C4' C3' C2' 109.96(17) . .
C10' C3' C2' 110.24(17) . .
C6' C4' C5' 120.3(2) . .
C6' C4' C3' 125.2(2) . .
C5' C4' C3' 114.38(17) . .
O1' C5' C4' 112.66(17) . .
O1' C5' H5'1 109.1 . .
C4' C5' H5'1 109.1 . .
O1' C5' H5'2 109.1 . .
C4' C5' H5'2 109.1 . .
H5'1 C5' H5'2 107.8 . .
C4' C6' H6C 116.9(13) . .
C4' C6' H6D 122.0(14) . .
H6C C6' H6D 121.0(19) . .
C8' C7' C2' 112.91(17) . .
C8' C7' H7'1 109.0 . .
C2' C7' H7'1 109.0 . .
C8' C7' H7'2 109.0 . .
C2' C7' H7'2 109.0 . .
H7'1 C7' H7'2 107.8 . .
C7' C8' C9' 110.90(18) . .
C7' C8' H8'1 109.5 . .
C9' C8' H8'1 109.5 . .
C7' C8' H8'2 109.5 . .
C9' C8' H8'2 109.5 . .
H8'1 C8' H8'2 108.0 . .
C8' C9' C10' 110.10(17) . .
C8' C9' H9'1 109.6 . .
C10' C9' H9'1 109.6 . .
C8' C9' H9'2 109.6 . .
C10' C9' H9'2 109.6 . .
H9'1 C9' H9'2 108.2 . .
C9' C10' C3' 113.99(17) . .
C9' C10' H10C 108.8 . .
C3' C10' H10C 108.8 . .
C9' C10' H10D 108.8 . .
C3' C10' H10D 108.8 . .
H10C C10' H10D 107.6 . .
C12' C11' C1' 119.6(2) . .
C12' C11' C13' 57.46(17) . .
C1' C11' C13' 120.14(19) . .
C12' C11' H11' 115.7 . .
C1' C11' H11' 115.7 . .
C13' C11' H11' 115.7 . .
C14' C12' C13' 148.6(3) . .
C14' C12' C11' 146.7(3) . .
C13' C12' C11' 64.5(2) . .
C12' C13' C11' 58.08(18) . .
C12' C13' H13C 119.6(14) . .
C11' C13' H13C 116.2(12) . .
C12' C13' H13D 116.9(13) . .
C11' C13' H13D 115.9(12) . .
H13C C13' H13D 116.9(18) . .
C12' C14' H14C 120.0 . .
C12' C14' H14D 120.0 . .
H14C C14' H14D 120.0 . .

loop_
_geom_bond_atom_site_label_1
_geom_bond_atom_site_label_2
_geom_bond_distance
_geom_bond_site_symmetry_2
O1 C5 1.430(2) .
O1 C1 1.445(2) .
O2 C3 1.430(3) .
O2 H1O 0.827(15) .
C1 C11 1.490(3) .
C1 C2 1.522(2) .
C1 H1 0.9800 .
C2 C7 1.513(3) .
C2 C3 1.534(3) .
C2 H2 0.9800 .
C3 C4 1.514(3) .
C3 C10 1.517(3) .
C4 C6 1.319(3) .
C4 C5 1.494(3) .
C5 H5A 0.9700 .
C5 H5B 0.9700 .
C6 H6A 0.95(2) .
C6 H6B 0.98(2) .
C7 C8 1.513(3) .
C7 H7A 0.9700 .
C7 H7B 0.9700 .
C8 C9 1.511(3) .
C8 H8A 0.9700 .
C8 H8B 0.9700 .
C9 C10 1.519(3) .
C9 H9A 0.9700 .
C9 H9B 0.9700 .
C11 C12 1.448(3) .
C11 C13 1.521(3) .
C11 H11 0.9800 .
C10 H10A 0.9700 .
C10 H10B 0.9700 .
C12 C14 1.297(4) .
C12 C13 1.434(4) .
C13 H13A 0.99(3) .
C13 H13B 0.95(2) .
C14 H14A 0.85(4) .
C14 H14B 1.08(3) .
O1' C1' 1.420(2) .
O1' C5' 1.426(2) .
O2' C3' 1.446(2) .
O2' H2O 0.830(15) .
C1' C11' 1.502(3) .
C1' C2' 1.525(3) .
C1' H1' 0.9800 .
C2' C7' 1.525(3) .
C2' C3' 1.533(2) .
C2' H2' 0.9800 .
C3' C4' 1.502(3) .
C3' C10' 1.526(3) .
C4' C6' 1.318(3) .
C4' C5' 1.498(3) .
C5' H5'1 0.9700 .
C5' H5'2 0.9700 .
C6' H6C 0.96(2) .
C6' H6D 0.958(19) .
C7' C8' 1.511(3) .
C7' H7'1 0.9700 .
C7' H7'2 0.9700 .
C8' C9' 1.510(3) .
C8' H8'1 0.9700 .
C8' H8'2 0.9700 .
C9' C10' 1.524(3) .
C9' H9'1 0.9700 .
C9' H9'2 0.9700 .
C10' H10C 0.9700 .
C10' H10D 0.9700 .
C11' C12' 1.432(4) .
C11' C13' 1.522(3) .
C11' H11' 0.9800 .
C12' C14' 1.288(4) .
C12' C13' 1.422(4) .
C13' H13C 1.01(2) .
C13' H13D 1.01(2) .
C14' H14C 0.9300 .
C14' H14D 0.9300 .

loop_
_geom_hbond_atom_site_label_D
_geom_hbond_atom_site_label_H
_geom_hbond_atom_site_label_A
_geom_hbond_distance_DH
_geom_hbond_distance_HA
_geom_hbond_distance_DA
_geom_hbond_angle_DHA
_geom_hbond_site_symmetry_A
O2 H1O O2' 0.827(15) 2.010(16) 2.826(2) 169(2) 4_576
O2' H2O O1 0.830(15) 2.015(15) 2.8447(19) 178(2) 3_665
